data_7134528
loop_
_publ_author_name
'Dunscomb, Rachel J.'
'Frye, Connor W.'
'Murray, Xavier'
'Tonks, Ian A.'

_publ_section_title
;
 1,2-Dihydropyrimidine synthesis via titanium-mediated multicomponent
 coupling of alkynes, nitriles, and aldehydes
;
_journal_issue 48
_journal_name_full 'Chemical Communications'
_journal_page_first 8695
_journal_page_last 8698
_journal_paper_doi 10.1039/D5CC01979F
_journal_volume 61
_journal_year 2025
_chemical_formula_moiety 'C30 H27 N2, Cl, C0.5 H Cl'
_chemical_formula_sum 'C30.5 H28 Cl2 N2'
_chemical_formula_weight 493.45
_chemical_name_common 25030
_chemical_name_systematic '4-methyl-3,5,6-triphenyl-2-(p-tolyl)-2,3-dihydropyrimidin-1-ium chloride'
_space_group_crystal_system monoclinic
_space_group_IT_number 15
_space_group_name_Hall '-C 2yc'
_space_group_name_H-M_alt 'C 1 2/c 1'
_atom_sites_solution_hydrogens mixed
_audit_block_doi 10.5517/ccdc.csd.cc2mxm8g
_audit_creation_method SHELXL-2019/3
_audit_update_record
;
2025-04-02 deposited with the CCDC.	2025-05-09 downloaded from the CCDC.
;
_cell_angle_alpha 90
_cell_angle_beta 95.9890(10)
_cell_angle_gamma 90
_cell_formula_units_Z 8
_cell_length_a 21.8221(12)
_cell_length_b 10.4425(5)
_cell_length_c 23.4492(12)
_cell_measurement_reflns_used 9920
_cell_measurement_temperature 100(2)
_cell_measurement_theta_max 30.46
_cell_measurement_theta_min 2.69
_cell_volume 5314.4(5)
_computing_cell_refinement 'SAINT, Bruker'
_computing_data_collection 'APEX5, Bruker'
_computing_data_reduction 'SAINT, Bruker'
_computing_molecular_graphics 'Shelxle-(Rev. 1725)(Huebschle, C. B., 2011)'
_computing_structure_refinement 'SHELXL-2019/2 (Sheldrick, 2019)'
_diffrn_ambient_temperature 100(2)
_diffrn_measured_fraction_theta_full 0.999
_diffrn_measured_fraction_theta_max 0.997
_diffrn_measurement_device_type 'Bruker Photon-III CMOS'
_diffrn_measurement_method '\f and \w scans'
_diffrn_radiation_type MoK\a
_diffrn_radiation_wavelength 0.71073
_diffrn_reflns_av_R_equivalents 0.0288
_diffrn_reflns_av_unetI/netI 0.0248
_diffrn_reflns_Laue_measured_fraction_full 0.999
_diffrn_reflns_Laue_measured_fraction_max 0.997
_diffrn_reflns_limit_h_max 31
_diffrn_reflns_limit_h_min -31
_diffrn_reflns_limit_k_max 14
_diffrn_reflns_limit_k_min -13
_diffrn_reflns_limit_l_max 32
_diffrn_reflns_limit_l_min -33
_diffrn_reflns_number 36708
_diffrn_reflns_point_group_measured_fraction_full 0.999
_diffrn_reflns_point_group_measured_fraction_max 0.997
_diffrn_reflns_theta_full 25.242
_diffrn_reflns_theta_max 30.508
_diffrn_reflns_theta_min 2.164
_diffrn_source micro
_exptl_absorpt_coefficient_mu 0.265
_exptl_absorpt_correction_type multi-scan
_exptl_absorpt_process_details 'SADABS, Bruker'
_exptl_crystal_colour yellow
_exptl_crystal_density_diffrn 1.233
_exptl_crystal_description block
_exptl_crystal_F_000 2072
_exptl_crystal_recrystallization_method 'Re-crystallisation from solvent: DCM/hexane'
_exptl_crystal_size_max 0.550
_exptl_crystal_size_mid 0.380
_exptl_crystal_size_min 0.250
_exptl_transmission_factor_max 0.936
_exptl_transmission_factor_min 0.886
_refine_diff_density_max 0.522
_refine_diff_density_min -0.346
_refine_diff_density_rms 0.060
_refine_ls_extinction_method none
_refine_ls_goodness_of_fit_ref 1.063
_refine_ls_hydrogen_treatment mixed
_refine_ls_matrix_type full
_refine_ls_number_parameters 317
_refine_ls_number_reflns 8094
_refine_ls_number_restraints 0
_refine_ls_restrained_S_all 1.063
_refine_ls_R_factor_all 0.0536
_refine_ls_R_factor_gt 0.0466
_refine_ls_shift/su_max 0.001
_refine_ls_shift/su_mean 0.000
_refine_ls_structure_factor_coef Fsqd
_refine_ls_weighting_details 'w=1/[\s^2^(Fo^2^)+(0.0502P)^2^+7.3046P] where P=(Fo^2^+2Fc^2^)/3'
_refine_ls_weighting_scheme calc
_refine_ls_wR_factor_gt 0.1147
_refine_ls_wR_factor_ref 0.1181
_reflns_Friedel_coverage 0.000
_reflns_number_gt 6986
_reflns_number_total 8094
_reflns_threshold_expression 'I > 2\s(I)'
_cod_data_source_file d5cc01979f2.cif
_cod_data_source_block 25030b_a_sqd
_cod_depositor_comments
;
The following automatic conversions were performed:

data item '_exptl_absorpt_correction_type' value 'Multi-scan' was
changed to 'multi-scan' in accordance with the
/home/data/users/saulius/crontab/automatic-downloads/rss-feeds/RSC/lib/dictionaries/cif_core.dic
dictionary named 'cif_core.dic' version 2.4.2 last updated on
2011-04-26.

Automatic conversion script
Id: cif_fix_values 8170 2020-07-09 18:12:32Z antanas 

 Adding full bibliography for 7134528.cif.
;
_cod_original_sg_symbol_H-M 'C 2/c'
_cod_original_formula_sum 'C30.50 H28 Cl2 N2'
_cod_database_code 7134528
_shelx_shelxl_version_number 2019/3
_shelx_space_group_comment
;
The symmetry employed for this shelxl refinement is uniquely defined
by the following loop, which should always be used as a source of
symmetry information in preference to the above space-group names.
They are only intended as comments.
;
_shelx_estimated_absorpt_t_min 0.868
_shelx_estimated_absorpt_t_max 0.937

loop_
_space_group_symop_operation_xyz
'x, y, z'
'-x, y, -z+1/2'
'x+1/2, y+1/2, z'
'-x+1/2, y+1/2, -z+1/2'
'-x, -y, -z'
'x, -y, z-1/2'
'-x+1/2, -y+1/2, -z'
'x+1/2, -y+1/2, z-1/2'

loop_
_atom_site_label
_atom_site_type_symbol
_atom_site_fract_x
_atom_site_fract_y
_atom_site_fract_z
_atom_site_U_iso_or_equiv
_atom_site_adp_type
_atom_site_occupancy
_atom_site_site_symmetry_order
_atom_site_calc_flag
_atom_site_refinement_flags_posn
_atom_site_refinement_flags_adp
_atom_site_refinement_flags_occupancy
_atom_site_disorder_assembly
_atom_site_disorder_group
Cl1 Cl 0.65999(2) 0.34949(3) 0.76430(2) 0.01803(8) Uani 1 1 d . . . . .
Cl2 Cl 0.49715(2) 0.46491(5) 0.81206(2) 0.03594(11) Uani 1 1 d . . . . .
C31 C 0.500000 0.3698(2) 0.750000 0.0294(5) Uani 1 2 d S T P . .
H1B H 0.5341(10) 0.321(2) 0.7542(10) 0.044 Uiso 1 1 d . U . . .
N1 N 0.71377(5) 0.51922(11) 0.67588(5) 0.0157(2) Uani 1 1 d . . . . .
H1A H 0.707815 0.473011 0.706197 0.019 Uiso 1 1 calc R U . . .
N2 N 0.68829(5) 0.72236(11) 0.63722(5) 0.0149(2) Uani 1 1 d . . . . .
C1 C 0.66397(5) 0.59451(12) 0.64708(5) 0.0151(2) Uani 1 1 d . . . . .
H1 H 0.630765 0.602682 0.673199 0.018 Uiso 1 1 calc R U . . .
C2 C 0.74333(6) 0.72809(13) 0.61536(5) 0.0152(2) Uani 1 1 d . . . . .
C3 C 0.78176(6) 0.62069(13) 0.61861(5) 0.0155(2) Uani 1 1 d . . . . .
C4 C 0.76847(6) 0.52096(13) 0.65587(5) 0.0155(2) Uani 1 1 d . . . . .
C5 C 0.63726(6) 0.52719(13) 0.59240(6) 0.0160(2) Uani 1 1 d . . . . .
C6 C 0.61853(6) 0.40011(14) 0.59715(6) 0.0201(3) Uani 1 1 d . . . . .
H6 H 0.622339 0.359508 0.633598 0.024 Uiso 1 1 calc R U . . .
C7 C 0.59443(7) 0.33292(15) 0.54906(7) 0.0249(3) Uani 1 1 d . . . . .
H7 H 0.581744 0.246630 0.553004 0.030 Uiso 1 1 calc R U . . .
C8 C 0.58847(7) 0.38963(16) 0.49495(6) 0.0268(3) Uani 1 1 d . . . . .
C9 C 0.60700(7) 0.51617(16) 0.49070(6) 0.0260(3) Uani 1 1 d . . . . .
H9 H 0.603193 0.556657 0.454221 0.031 Uiso 1 1 calc R U . . .
C10 C 0.63104(6) 0.58497(14) 0.53875(6) 0.0211(3) Uani 1 1 d . . . . .
H10 H 0.643222 0.671602 0.534841 0.025 Uiso 1 1 calc R U . . .
C11 C 0.56284(11) 0.3172(2) 0.44242(8) 0.0443(5) Uani 1 1 d . . . . .
H11A H 0.564840 0.225069 0.450337 0.066 Uiso 1 1 calc R U . . .
H11B H 0.587102 0.336907 0.410634 0.066 Uiso 1 1 calc R U . . .
H11C H 0.519867 0.342406 0.432019 0.066 Uiso 1 1 calc R U . . .
C12 C 0.65196(6) 0.83243(13) 0.64740(6) 0.0160(2) Uani 1 1 d . . . . .
C13 C 0.58899(6) 0.83166(14) 0.62912(6) 0.0200(3) Uani 1 1 d . . . . .
H13 H 0.570196 0.757903 0.611172 0.024 Uiso 1 1 calc R U . . .
C14 C 0.55414(7) 0.94017(15) 0.63750(6) 0.0242(3) Uani 1 1 d . . . . .
H14 H 0.511227 0.940537 0.625323 0.029 Uiso 1 1 calc R U . . .
C15 C 0.58160(7) 1.04758(15) 0.66347(7) 0.0261(3) Uani 1 1 d . . . . .
H15 H 0.557746 1.122265 0.668059 0.031 Uiso 1 1 calc R U . . .
C16 C 0.64413(7) 1.04665(14) 0.68291(7) 0.0249(3) Uani 1 1 d . . . . .
H16 H 0.662668 1.120078 0.701379 0.030 Uiso 1 1 calc R U . . .
C17 C 0.67943(6) 0.93839(14) 0.67532(6) 0.0197(3) Uani 1 1 d . . . . .
H17 H 0.721938 0.936854 0.689091 0.024 Uiso 1 1 calc R U . . .
C18 C 0.76127(6) 0.84907(14) 0.58728(6) 0.0208(3) Uani 1 1 d . . . . .
H18A H 0.781636 0.828172 0.553137 0.031 Uiso 1 1 calc R U . . .
H18B H 0.789596 0.898009 0.614210 0.031 Uiso 1 1 calc R U . . .
H18C H 0.724346 0.900319 0.576102 0.031 Uiso 1 1 calc R U . . .
C19 C 0.83870(6) 0.61996(13) 0.58835(6) 0.0172(2) Uani 1 1 d . . . . .
C20 C 0.88888(6) 0.69865(14) 0.60583(6) 0.0195(3) Uani 1 1 d . . . . .
H20 H 0.887268 0.753882 0.637831 0.023 Uiso 1 1 calc R U . . .
C21 C 0.94127(6) 0.69670(15) 0.57667(7) 0.0234(3) Uani 1 1 d . . . . .
H21 H 0.975377 0.749959 0.589048 0.028 Uiso 1 1 calc R U . . .
C22 C 0.94380(7) 0.61720(16) 0.52958(7) 0.0262(3) Uani 1 1 d . . . . .
H22 H 0.979486 0.616256 0.509589 0.031 Uiso 1 1 calc R U . . .
C23 C 0.89431(8) 0.53949(17) 0.51189(7) 0.0307(3) Uani 1 1 d . . . . .
H23 H 0.895966 0.485204 0.479572 0.037 Uiso 1 1 calc R U . . .
C24 C 0.84188(7) 0.54016(17) 0.54115(7) 0.0272(3) Uani 1 1 d . . . . .
H24 H 0.808128 0.485894 0.528827 0.033 Uiso 1 1 calc R U . . .
C25 C 0.81130(6) 0.41657(14) 0.67543(6) 0.0197(3) Uani 1 1 d . . . . .
C26 C 0.87411(7) 0.43699(18) 0.68957(6) 0.0277(3) Uani 1 1 d . . . . .
H26 H 0.891090 0.520243 0.686784 0.033 Uiso 1 1 calc R U . . .
C27 C 0.91179(8) 0.3341(2) 0.70786(7) 0.0387(5) Uani 1 1 d . . . . .
H27 H 0.954616 0.347815 0.717740 0.046 Uiso 1 1 calc R U . . .
C28 C 0.88779(9) 0.2126(2) 0.71182(7) 0.0407(5) Uani 1 1 d . . . . .
H28 H 0.914086 0.143212 0.724118 0.049 Uiso 1 1 calc R U . . .
C29 C 0.82555(9) 0.19179(18) 0.69791(8) 0.0351(4) Uani 1 1 d . . . . .
H29 H 0.808958 0.108135 0.700503 0.042 Uiso 1 1 calc R U . . .
C30 C 0.78728(7) 0.29350(15) 0.68014(7) 0.0259(3) Uani 1 1 d . . . . .
H30 H 0.744363 0.279274 0.671099 0.031 Uiso 1 1 calc R U . . .

loop_
_atom_site_aniso_label
_atom_site_aniso_U_11
_atom_site_aniso_U_22
_atom_site_aniso_U_33
_atom_site_aniso_U_23
_atom_site_aniso_U_13
_atom_site_aniso_U_12
Cl1 0.01918(14) 0.01774(14) 0.01735(14) 0.00229(11) 0.00272(10) -0.00185(11)
Cl2 0.02951(19) 0.0524(3) 0.02671(19) -0.00062(18) 0.00653(14) -0.00559(17)
C31 0.0211(9) 0.0310(12) 0.0362(12) 0.000 0.0030(8) 0.000
N1 0.0154(5) 0.0181(5) 0.0136(5) 0.0049(4) 0.0014(4) 0.0022(4)
N2 0.0128(4) 0.0161(5) 0.0160(5) 0.0018(4) 0.0020(4) 0.0012(4)
C1 0.0134(5) 0.0162(6) 0.0155(5) 0.0034(5) 0.0013(4) 0.0010(4)
C2 0.0146(5) 0.0191(6) 0.0119(5) 0.0014(5) 0.0010(4) -0.0001(4)
C3 0.0152(5) 0.0192(6) 0.0124(5) 0.0014(4) 0.0021(4) 0.0014(4)
C4 0.0156(5) 0.0188(6) 0.0117(5) 0.0009(4) 0.0002(4) 0.0022(4)
C5 0.0134(5) 0.0184(6) 0.0159(6) 0.0021(5) 0.0004(4) 0.0002(4)
C6 0.0192(6) 0.0221(6) 0.0188(6) 0.0054(5) 0.0007(5) -0.0040(5)
C7 0.0275(7) 0.0233(7) 0.0231(7) 0.0044(6) -0.0014(5) -0.0098(5)
C8 0.0309(7) 0.0291(8) 0.0189(6) 0.0021(6) -0.0041(5) -0.0098(6)
C9 0.0323(7) 0.0274(7) 0.0170(6) 0.0061(6) -0.0036(5) -0.0051(6)
C10 0.0245(6) 0.0193(6) 0.0188(6) 0.0036(5) -0.0007(5) -0.0012(5)
C11 0.0640(13) 0.0412(10) 0.0242(8) 0.0016(8) -0.0122(8) -0.0264(9)
C12 0.0157(5) 0.0169(6) 0.0157(6) 0.0022(5) 0.0028(4) 0.0028(4)
C13 0.0160(5) 0.0227(7) 0.0211(6) 0.0017(5) 0.0009(4) 0.0020(5)
C14 0.0189(6) 0.0295(7) 0.0245(7) 0.0051(6) 0.0038(5) 0.0078(5)
C15 0.0292(7) 0.0214(7) 0.0292(7) 0.0050(6) 0.0103(6) 0.0096(6)
C16 0.0293(7) 0.0177(6) 0.0290(7) -0.0013(6) 0.0086(6) 0.0005(5)
C17 0.0193(6) 0.0200(6) 0.0199(6) 0.0002(5) 0.0030(5) -0.0002(5)
C18 0.0197(6) 0.0206(6) 0.0228(6) 0.0077(5) 0.0061(5) 0.0029(5)
C19 0.0169(5) 0.0201(6) 0.0151(6) 0.0040(5) 0.0036(4) 0.0046(5)
C20 0.0187(6) 0.0210(6) 0.0195(6) 0.0019(5) 0.0053(5) 0.0028(5)
C21 0.0184(6) 0.0245(7) 0.0282(7) 0.0062(6) 0.0071(5) 0.0035(5)
C22 0.0248(7) 0.0278(7) 0.0282(7) 0.0081(6) 0.0135(6) 0.0109(6)
C23 0.0367(8) 0.0336(8) 0.0241(7) -0.0036(6) 0.0135(6) 0.0081(7)
C24 0.0278(7) 0.0329(8) 0.0217(7) -0.0047(6) 0.0072(5) 0.0004(6)
C25 0.0198(6) 0.0268(7) 0.0129(5) 0.0060(5) 0.0029(4) 0.0075(5)
C26 0.0198(6) 0.0447(9) 0.0186(6) 0.0108(6) 0.0016(5) 0.0070(6)
C27 0.0232(7) 0.0706(14) 0.0231(7) 0.0167(8) 0.0058(6) 0.0216(8)
C28 0.0457(10) 0.0536(12) 0.0250(8) 0.0191(8) 0.0139(7) 0.0337(9)
C29 0.0494(10) 0.0297(8) 0.0282(8) 0.0126(7) 0.0137(7) 0.0183(7)
C30 0.0308(7) 0.0253(7) 0.0228(7) 0.0082(6) 0.0076(5) 0.0080(6)

loop_
_atom_type_symbol
_atom_type_description
_atom_type_scat_dispersion_real
_atom_type_scat_dispersion_imag
_atom_type_scat_source
C C 0.0033 0.0016 'International Tables Vol C Tables 4.2.6.8 and 6.1.1.4'
H H 0.0000 0.0000 'International Tables Vol C Tables 4.2.6.8 and 6.1.1.4'
Cl Cl 0.1484 0.1585 'International Tables Vol C Tables 4.2.6.8 and 6.1.1.4'
N N 0.0061 0.0033 'International Tables Vol C Tables 4.2.6.8 and 6.1.1.4'

loop_
_citation_id
_citation_doi
_citation_year
1 10.26434/chemrxiv-2025-phj3p 2025

loop_
_geom_angle_atom_site_label_1
_geom_angle_atom_site_label_2
_geom_angle_atom_site_label_3
_geom_angle
_geom_angle_site_symmetry_1
_geom_angle_site_symmetry_3
_geom_angle_publ_flag
Cl2 C31 Cl2 111.64(14) 2_656 . ?
Cl2 C31 H1B 108.0(15) 2_656 . ?
Cl2 C31 H1B 109.3(15) . . ?
Cl2 C31 H1B 109.3(15) 2_656 2_656 ?
Cl2 C31 H1B 108.0(15) . 2_656 ?
H1B C31 H1B 111(3) . 2_656 ?
C4 N1 C1 119.07(11) . . ?
C4 N1 H1A 120.5 . . ?
C1 N1 H1A 120.5 . . ?
C2 N2 C12 123.79(11) . . ?
C2 N2 C1 116.75(11) . . ?
C12 N2 C1 119.34(10) . . ?
N1 C1 N2 107.56(10) . . ?
N1 C1 C5 110.12(11) . . ?
N2 C1 C5 113.64(10) . . ?
N1 C1 H1 108.5 . . ?
N2 C1 H1 108.5 . . ?
C5 C1 H1 108.5 . . ?
N2 C2 C3 119.61(12) . . ?
N2 C2 C18 119.13(11) . . ?
C3 C2 C18 121.25(11) . . ?
C2 C3 C4 117.77(11) . . ?
C2 C3 C19 120.14(12) . . ?
C4 C3 C19 121.74(11) . . ?
N1 C4 C3 118.70(11) . . ?
N1 C4 C25 116.32(12) . . ?
C3 C4 C25 124.98(12) . . ?
C10 C5 C6 118.89(13) . . ?
C10 C5 C1 123.66(12) . . ?
C6 C5 C1 117.44(11) . . ?
C7 C6 C5 120.41(13) . . ?
C7 C6 H6 119.8 . . ?
C5 C6 H6 119.8 . . ?
C6 C7 C8 121.17(14) . . ?
C6 C7 H7 119.4 . . ?
C8 C7 H7 119.4 . . ?
C9 C8 C7 117.99(14) . . ?
C9 C8 C11 120.43(14) . . ?
C7 C8 C11 121.58(15) . . ?
C8 C9 C10 121.41(14) . . ?
C8 C9 H9 119.3 . . ?
C10 C9 H9 119.3 . . ?
C5 C10 C9 120.12(13) . . ?
C5 C10 H10 119.9 . . ?
C9 C10 H10 119.9 . . ?
C8 C11 H11A 109.5 . . ?
C8 C11 H11B 109.5 . . ?
H11A C11 H11B 109.5 . . ?
C8 C11 H11C 109.5 . . ?
H11A C11 H11C 109.5 . . ?
H11B C11 H11C 109.5 . . ?
C17 C12 C13 120.78(12) . . ?
C17 C12 N2 119.94(11) . . ?
C13 C12 N2 119.28(12) . . ?
C14 C13 C12 119.17(14) . . ?
C14 C13 H13 120.4 . . ?
C12 C13 H13 120.4 . . ?
C15 C14 C13 120.34(13) . . ?
C15 C14 H14 119.8 . . ?
C13 C14 H14 119.8 . . ?
C14 C15 C16 120.22(14) . . ?
C14 C15 H15 119.9 . . ?
C16 C15 H15 119.9 . . ?
C17 C16 C15 120.05(14) . . ?
C17 C16 H16 120.0 . . ?
C15 C16 H16 120.0 . . ?
C12 C17 C16 119.38(13) . . ?
C12 C17 H17 120.3 . . ?
C16 C17 H17 120.3 . . ?
C2 C18 H18A 109.5 . . ?
C2 C18 H18B 109.5 . . ?
H18A C18 H18B 109.5 . . ?
C2 C18 H18C 109.5 . . ?
H18A C18 H18C 109.5 . . ?
H18B C18 H18C 109.5 . . ?
C24 C19 C20 118.88(13) . . ?
C24 C19 C3 119.56(13) . . ?
C20 C19 C3 121.56(12) . . ?
C21 C20 C19 120.42(13) . . ?
C21 C20 H20 119.8 . . ?
C19 C20 H20 119.8 . . ?
C22 C21 C20 120.18(14) . . ?
C22 C21 H21 119.9 . . ?
C20 C21 H21 119.9 . . ?
C23 C22 C21 119.77(13) . . ?
C23 C22 H22 120.1 . . ?
C21 C22 H22 120.1 . . ?
C22 C23 C24 120.39(15) . . ?
C22 C23 H23 119.8 . . ?
C24 C23 H23 119.8 . . ?
C19 C24 C23 120.36(15) . . ?
C19 C24 H24 119.8 . . ?
C23 C24 H24 119.8 . . ?
C26 C25 C30 119.36(14) . . ?
C26 C25 C4 122.42(14) . . ?
C30 C25 C4 118.22(12) . . ?
C25 C26 C27 119.33(17) . . ?
C25 C26 H26 120.3 . . ?
C27 C26 H26 120.3 . . ?
C28 C27 C26 120.94(16) . . ?
C28 C27 H27 119.5 . . ?
C26 C27 H27 119.5 . . ?
C27 C28 C29 119.98(15) . . ?
C27 C28 H28 120.0 . . ?
C29 C28 H28 120.0 . . ?
C28 C29 C30 119.80(18) . . ?
C28 C29 H29 120.1 . . ?
C30 C29 H29 120.1 . . ?
C29 C30 C25 120.58(16) . . ?
C29 C30 H30 119.7 . . ?
C25 C30 H30 119.7 . . ?

loop_
_geom_bond_atom_site_label_1
_geom_bond_atom_site_label_2
_geom_bond_distance
_geom_bond_site_symmetry_2
_geom_bond_publ_flag
Cl2 C31 1.7686(15) . ?
C31 H1B 0.90(2) . ?
C31 H1B 0.90(2) 2_656 ?
N1 C4 1.3274(16) . ?
N1 C1 1.4499(16) . ?
N1 H1A 0.8800 . ?
N2 C2 1.3556(16) . ?
N2 C12 1.4304(16) . ?
N2 C1 1.4639(17) . ?
C1 C5 1.5238(18) . ?
C1 H1 1.0000 . ?
C2 C3 1.3976(18) . ?
C2 C18 1.4955(19) . ?
C3 C4 1.4089(18) . ?
C3 C19 1.4940(17) . ?
C4 C25 1.4774(18) . ?
C5 C10 1.3892(18) . ?
C5 C6 1.3964(19) . ?
C6 C7 1.384(2) . ?
C6 H6 0.9500 . ?
C7 C8 1.394(2) . ?
C7 H7 0.9500 . ?
C8 C9 1.389(2) . ?
C8 C11 1.503(2) . ?
C9 C10 1.392(2) . ?
C9 H9 0.9500 . ?
C10 H10 0.9500 . ?
C11 H11A 0.9800 . ?
C11 H11B 0.9800 . ?
C11 H11C 0.9800 . ?
C12 C17 1.3894(19) . ?
C12 C13 1.3962(18) . ?
C13 C14 1.390(2) . ?
C13 H13 0.9500 . ?
C14 C15 1.383(2) . ?
C14 H14 0.9500 . ?
C15 C16 1.393(2) . ?
C15 H15 0.9500 . ?
C16 C17 1.390(2) . ?
C16 H16 0.9500 . ?
C17 H17 0.9500 . ?
C18 H18A 0.9800 . ?
C18 H18B 0.9800 . ?
C18 H18C 0.9800 . ?
C19 C24 1.393(2) . ?
C19 C20 1.396(2) . ?
C20 C21 1.3922(18) . ?
C20 H20 0.9500 . ?
C21 C22 1.387(2) . ?
C21 H21 0.9500 . ?
C22 C23 1.380(3) . ?
C22 H22 0.9500 . ?
C23 C24 1.394(2) . ?
C23 H23 0.9500 . ?
C24 H24 0.9500 . ?
C25 C26 1.392(2) . ?
C25 C30 1.397(2) . ?
C26 C27 1.393(2) . ?
C26 H26 0.9500 . ?
C27 C28 1.380(3) . ?
C27 H27 0.9500 . ?
C28 C29 1.381(3) . ?
C28 H28 0.9500 . ?
C29 C30 1.388(2) . ?
C29 H29 0.9500 . ?
C30 H30 0.9500 . ?

loop_
_geom_torsion_atom_site_label_1
_geom_torsion_atom_site_label_2
_geom_torsion_atom_site_label_3
_geom_torsion_atom_site_label_4
_geom_torsion
_geom_torsion_site_symmetry_1
_geom_torsion_site_symmetry_2
_geom_torsion_site_symmetry_3
_geom_torsion_site_symmetry_4
_geom_torsion_publ_flag
C4 N1 C1 N2 -46.93(15) . . . . ?
C4 N1 C1 C5 77.39(14) . . . . ?
C2 N2 C1 N1 46.48(14) . . . . ?
C12 N2 C1 N1 -137.40(11) . . . . ?
C2 N2 C1 C5 -75.69(14) . . . . ?
C12 N2 C1 C5 100.44(13) . . . . ?
C12 N2 C2 C3 165.86(12) . . . . ?
C1 N2 C2 C3 -18.20(17) . . . . ?
C12 N2 C2 C18 -15.13(18) . . . . ?
C1 N2 C2 C18 160.81(12) . . . . ?
N2 C2 C3 C4 -14.36(18) . . . . ?
C18 C2 C3 C4 166.65(12) . . . . ?
N2 C2 C3 C19 172.30(12) . . . . ?
C18 C2 C3 C19 -6.69(19) . . . . ?
C1 N1 C4 C3 17.73(18) . . . . ?
C1 N1 C4 C25 -162.82(12) . . . . ?
C2 C3 C4 N1 14.95(18) . . . . ?
C19 C3 C4 N1 -171.83(12) . . . . ?
C2 C3 C4 C25 -164.45(13) . . . . ?
C19 C3 C4 C25 8.8(2) . . . . ?
N1 C1 C5 C10 -126.46(13) . . . . ?
N2 C1 C5 C10 -5.72(17) . . . . ?
N1 C1 C5 C6 53.17(15) . . . . ?
N2 C1 C5 C6 173.90(11) . . . . ?
C10 C5 C6 C7 0.3(2) . . . . ?
C1 C5 C6 C7 -179.35(13) . . . . ?
C5 C6 C7 C8 0.2(2) . . . . ?
C6 C7 C8 C9 -0.5(2) . . . . ?
C6 C7 C8 C11 179.51(17) . . . . ?
C7 C8 C9 C10 0.2(2) . . . . ?
C11 C8 C9 C10 -179.80(17) . . . . ?
C6 C5 C10 C9 -0.6(2) . . . . ?
C1 C5 C10 C9 179.05(13) . . . . ?
C8 C9 C10 C5 0.3(2) . . . . ?
C2 N2 C12 C17 -47.10(18) . . . . ?
C1 N2 C12 C17 137.06(13) . . . . ?
C2 N2 C12 C13 133.03(13) . . . . ?
C1 N2 C12 C13 -42.81(17) . . . . ?
C17 C12 C13 C14 2.1(2) . . . . ?
N2 C12 C13 C14 -178.06(12) . . . . ?
C12 C13 C14 C15 0.2(2) . . . . ?
C13 C14 C15 C16 -1.8(2) . . . . ?
C14 C15 C16 C17 1.2(2) . . . . ?
C13 C12 C17 C16 -2.7(2) . . . . ?
N2 C12 C17 C16 177.44(13) . . . . ?
C15 C16 C17 C12 1.1(2) . . . . ?
C2 C3 C19 C24 -110.89(16) . . . . ?
C4 C3 C19 C24 76.04(17) . . . . ?
C2 C3 C19 C20 68.39(17) . . . . ?
C4 C3 C19 C20 -104.68(16) . . . . ?
C24 C19 C20 C21 -0.3(2) . . . . ?
C3 C19 C20 C21 -179.61(13) . . . . ?
C19 C20 C21 C22 0.6(2) . . . . ?
C20 C21 C22 C23 -0.3(2) . . . . ?
C21 C22 C23 C24 -0.2(2) . . . . ?
C20 C19 C24 C23 -0.2(2) . . . . ?
C3 C19 C24 C23 179.11(14) . . . . ?
C22 C23 C24 C19 0.4(3) . . . . ?
N1 C4 C25 C26 -139.95(14) . . . . ?
C3 C4 C25 C26 39.5(2) . . . . ?
N1 C4 C25 C30 39.55(18) . . . . ?
C3 C4 C25 C30 -141.04(14) . . . . ?
C30 C25 C26 C27 0.3(2) . . . . ?
C4 C25 C26 C27 179.83(14) . . . . ?
C25 C26 C27 C28 0.3(2) . . . . ?
C26 C27 C28 C29 -0.4(3) . . . . ?
C27 C28 C29 C30 -0.2(3) . . . . ?
C28 C29 C30 C25 0.9(2) . . . . ?
C26 C25 C30 C29 -0.9(2) . . . . ?
C4 C25 C30 C29 179.54(14) . . . . ?
